data_1514424
loop_
_publ_author_name
'Suzuki, Kosuke'
'Sato, Rinta'
'Mizuno, Noritaka'

_publ_section_title
;
 Reversible switching of single-molecule magnet behaviors by
 transformation of dinuclear dysprosium cores in polyoxometalates
;
_journal_issue 2
_journal_name_full 'Chemical Science'
_journal_page_first 596
_journal_paper_doi 10.1039/c2sc21619a
_journal_volume 4
_journal_year 2013
_chemical_formula_sum 'C136 Cl16 Gd2 N8 O74 Si2 W20'
_chemical_formula_weight 7544.32
_chemical_name_systematic
;
?
;
_space_group_IT_number 14
_symmetry_cell_setting monoclinic
_symmetry_space_group_name_Hall '-P 2yn'
_symmetry_space_group_name_H-M 'P 1 21/n 1'
_atom_sites_solution_hydrogens none
_atom_sites_solution_primary direct
_atom_sites_solution_secondary difmap
_audit_creation_method SHELXL-97
_cell_angle_alpha 90.00
_cell_angle_beta 108.6094(5)
_cell_angle_gamma 90.00
_cell_formula_units_Z 2
_cell_length_a 15.29810(10)
_cell_length_b 47.7123(4)
_cell_length_c 15.62880(10)
_cell_measurement_temperature 123(2)
_cell_volume 10811.15(14)
_computing_cell_refinement HKL2000
_computing_data_collection 'Rigaku CrystalClear'
_computing_data_reduction HKL2000
_computing_structure_refinement 'SHELXL-97 (Sheldrick, 1997)'
_computing_structure_solution 'SHELXS-97 (Sheldrick, 1990)'
_diffrn_ambient_temperature 123(2)
_diffrn_measured_fraction_theta_full 0.951
_diffrn_measured_fraction_theta_max 0.951
_diffrn_radiation_monochromator 'Graphite Monochromator'
_diffrn_radiation_source 'Rotating Anode'
_diffrn_radiation_type MoKY=a
_diffrn_radiation_wavelength 0.71069
_diffrn_reflns_av_R_equivalents 0.0000
_diffrn_reflns_av_sigmaI/netI 0.0288
_diffrn_reflns_limit_h_max 19
_diffrn_reflns_limit_h_min 0
_diffrn_reflns_limit_k_max 65
_diffrn_reflns_limit_k_min 0
_diffrn_reflns_limit_l_max 20
_diffrn_reflns_limit_l_min -21
_diffrn_reflns_number 27728
_diffrn_reflns_theta_full 29.15
_diffrn_reflns_theta_max 29.15
_diffrn_reflns_theta_min 0.85
_exptl_absorpt_coefficient_mu 11.473
_exptl_absorpt_correction_type none
_exptl_crystal_colour colorless
_exptl_crystal_density_diffrn 2.318
_exptl_crystal_density_method 'not measured'
_exptl_crystal_description prism
_exptl_crystal_F_000 6744
_exptl_crystal_size_max 0.20
_exptl_crystal_size_mid 0.20
_exptl_crystal_size_min 0.20
_refine_diff_density_max 1.963
_refine_diff_density_min -5.941
_refine_diff_density_rms 0.744
_refine_ls_extinction_method none
_refine_ls_goodness_of_fit_ref 1.179
_refine_ls_hydrogen_treatment none
_refine_ls_matrix_type full
_refine_ls_number_parameters 807
_refine_ls_number_reflns 27728
_refine_ls_number_restraints 10
_refine_ls_restrained_S_all 1.179
_refine_ls_R_factor_all 0.0702
_refine_ls_R_factor_gt 0.0659
_refine_ls_shift/su_max 0.002
_refine_ls_shift/su_mean 0.000
_refine_ls_structure_factor_coef Fsqd
_refine_ls_weighting_details 'calc w=1/[Y=s^2^(Fo^2^)+(0.0886P)^2^+331.1917P] where P=(Fo^2^+2Fc^2^)/3'
_refine_ls_weighting_scheme calc
_refine_ls_wR_factor_gt 0.1787
_refine_ls_wR_factor_ref 0.1867
_reflns_number_gt 26526
_reflns_number_total 27728
_reflns_threshold_expression >2sigma(I)
_cod_data_source_file c2sc21619a.txt
_cod_data_source_block shelxl
_cod_original_cell_volume 10811.14(13)
_cod_original_sg_symbol_H-M p_21/n
_cod_database_code 1514424

loop_
_symmetry_equiv_pos_as_xyz
'x, y, z'
'-x+1/2, y+1/2, -z+1/2'
'-x, -y, -z'
'x-1/2, -y-1/2, z-1/2'

loop_
_atom_site_label
_atom_site_type_symbol
_atom_site_fract_x
_atom_site_fract_y
_atom_site_fract_z
_atom_site_U_iso_or_equiv
_atom_site_adp_type
_atom_site_occupancy
_atom_site_symmetry_multiplicity
_atom_site_calc_flag
_atom_site_refinement_flags
_atom_site_disorder_assembly
_atom_site_disorder_group
W1 W 0.55221(3) 0.078099(9) 0.84071(3) 0.01804(9) Uani 1 1 d . . .
W2 W 0.68611(3) 0.080751(9) 1.04938(3) 0.01785(9) Uani 1 1 d . . .
W3 W 0.23702(3) 0.057227(9) 0.95862(3) 0.01798(9) Uani 1 1 d . . .
W4 W 0.37135(3) 0.058824(9) 1.16905(3) 0.01953(9) Uani 1 1 d . . .
W5 W 0.30489(3) 0.094624(9) 0.78295(3) 0.01793(9) Uani 1 1 d . . .
W6 W 0.59070(3) 0.097846(9) 1.23187(3) 0.01887(9) Uani 1 1 d . . .
W7 W 0.43409(3) 0.150980(9) 0.85887(3) 0.02065(10) Uani 1 1 d . . .
W8 W 0.59375(3) 0.150502(9) 1.09588(3) 0.02140(10) Uani 1 1 d . . .
W9 W 0.25347(3) 0.135997(9) 0.92910(3) 0.02009(9) Uani 1 1 d . . .
W10 W 0.41121(3) 0.140742(10) 1.16709(3) 0.02185(10) Uani 1 1 d . . .
Si1 Si 0.4493(2) 0.09258(6) 1.00690(18) 0.0149(5) Uani 1 1 d . . .
Gd1 Gd 0.60071(4) 0.006489(11) 0.96250(4) 0.02005(11) Uani 1 1 d . . .
O1 O 0.5727(6) 0.04183(18) 0.8526(6) 0.0240(16) Uani 1 1 d . . .
O2 O 0.6837(6) 0.04360(18) 1.0405(5) 0.0217(16) Uani 1 1 d . . .
O3 O 0.2733(6) 0.02166(18) 0.9617(6) 0.0246(17) Uani 1 1 d . . .
O4 O 0.3927(6) 0.02299(18) 1.1512(5) 0.0217(16) Uani 1 1 d . . .
O5 O 0.5763(6) 0.0853(2) 0.7427(6) 0.0266(18) Uani 1 1 d . . .
O6 O 0.8023(6) 0.08675(18) 1.0957(5) 0.0229(16) Uani 1 1 d . . .
O7 O 0.1194(5) 0.05443(18) 0.9106(5) 0.0222(16) Uani 1 1 d . . .
O8 O 0.3471(6) 0.05772(19) 1.2681(6) 0.0281(18) Uani 1 1 d . . .
O9 O 0.6713(5) 0.08782(17) 0.9253(5) 0.0204(15) Uani 1 1 d . . .
O10 O 0.2483(6) 0.05891(18) 1.0844(6) 0.0229(16) Uani 1 1 d . . .
O11 O 0.4211(6) 0.07711(17) 0.7978(5) 0.0221(16) Uani 1 1 d . . .
O12 O 0.6505(6) 0.08006(16) 1.1592(5) 0.0193(15) Uani 1 1 d . . .
O13 O 0.2703(6) 0.06725(18) 0.8513(5) 0.0221(16) Uani 1 1 d . . .
O14 O 0.4981(5) 0.06974(16) 1.2134(5) 0.0189(14) Uani 1 1 d . . .
O15 O 0.5325(5) 0.07919(16) 0.9763(5) 0.0173(14) Uani 1 1 d . . .
O16 O 0.3857(5) 0.06924(17) 1.0328(5) 0.0189(15) Uani 1 1 d . . .
O17 O 0.2439(6) 0.08596(18) 0.6749(5) 0.0229(16) Uani 1 1 d . . .
O18 O 0.6618(6) 0.0897(2) 1.3372(6) 0.0292(18) Uani 1 1 d . . .
O19 O 0.5376(6) 0.12366(16) 0.8620(5) 0.0204(15) Uani 1 1 d . . .
O20 O 0.6537(5) 0.12368(16) 1.0481(5) 0.0195(15) Uani 1 1 d . . .
O21 O 0.2232(6) 0.10189(17) 0.9698(5) 0.0215(16) Uani 1 1 d . . .
O22 O 0.3416(6) 0.10404(17) 1.1574(6) 0.0225(16) Uani 1 1 d . . .
O23 O 0.3833(5) 0.11257(16) 0.9238(5) 0.0161(14) Uani 1 1 d . . .
O24 O 0.4943(5) 0.11390(16) 1.0947(5) 0.0178(14) Uani 1 1 d . . .
O25 O 0.3659(5) 0.12906(16) 0.7602(5) 0.0188(14) Uani 1 1 d . . .
O26 O 0.6436(6) 0.13289(17) 1.2121(5) 0.0214(15) Uani 1 1 d . . .
O27 O 0.2204(5) 0.12054(17) 0.8096(5) 0.0194(15) Uani 1 1 d . . .
O28 O 0.4999(5) 0.12232(17) 1.2622(5) 0.0194(15) Uani 1 1 d . . .
O29 O 0.5106(6) 0.15892(18) 0.9800(6) 0.0247(17) Uani 1 1 d . . .
O30 O 0.3258(6) 0.14664(17) 1.0476(5) 0.0224(16) Uani 1 1 d . . .
O31 O 0.3275(6) 0.16337(17) 0.8830(5) 0.0204(15) Uani 1 1 d . . .
O32 O 0.4973(6) 0.16535(18) 1.1462(6) 0.0235(16) Uani 1 1 d . . .
O33 O 0.4603(6) 0.17948(19) 0.8053(6) 0.0297(18) Uani 1 1 d . . .
O34 O 0.6643(6) 0.17948(19) 1.1147(6) 0.0276(18) Uani 1 1 d . . .
O35 O 0.1578(7) 0.15635(19) 0.9150(6) 0.0294(19) Uani 1 1 d . . .
O36 O 0.3611(6) 0.16118(19) 1.2287(6) 0.0274(18) Uani 1 1 d . . .
O37 O 0.4465(7) 0.0113(2) 0.9266(6) 0.0313(19) Uani 1 1 d . . .
N101 N 0.8332(7) 0.0223(2) 0.2857(7) 0.0236(19) Uiso 1 1 d . . .
C101 C 0.8562(9) 0.0224(3) 0.1964(9) 0.029(2) Uiso 1 1 d . . .
C102 C 0.9557(9) 0.0222(3) 0.2003(9) 0.028(2) Uiso 1 1 d . . .
C103 C 0.9560(12) 0.0256(4) 0.1021(12) 0.044(3) Uiso 1 1 d . . .
C104 C 1.0540(14) 0.0285(4) 0.0973(13) 0.052(4) Uiso 1 1 d . . .
C111 C 0.8959(9) 0.0019(3) 0.3524(8) 0.027(2) Uiso 1 1 d . . .
C112 C 0.8834(10) -0.0282(3) 0.3233(9) 0.032(3) Uiso 1 1 d . . .
C113 C 0.9609(11) -0.0468(3) 0.3860(11) 0.039(3) Uiso 1 1 d . . .
C114 C 1.0552(13) -0.0422(4) 0.3738(13) 0.050(4) Uiso 1 1 d . . .
C121 C 0.7307(10) 0.0124(3) 0.2586(10) 0.034(3) Uiso 1 1 d . . .
C122 C 0.6882(10) 0.0127(3) 0.3354(9) 0.031(3) Uiso 1 1 d . . .
C123 C 0.5980(11) -0.0044(3) 0.2997(11) 0.038(3) Uiso 1 1 d . . .
C124 C 0.5417(13) -0.0021(4) 0.3670(13) 0.050(4) Uiso 1 1 d . . .
C131 C 0.8373(10) 0.0512(3) 0.3259(9) 0.030(3) Uiso 1 1 d . . .
C132 C 0.9305(10) 0.0664(3) 0.3498(9) 0.030(3) Uiso 1 1 d . . .
C133 C 0.9253(11) 0.0925(3) 0.4078(10) 0.036(3) Uiso 1 1 d . . .
C134 C 1.0174(12) 0.1084(4) 0.4370(12) 0.046(4) Uiso 1 1 d . . .
N201 N 0.9180(7) 0.1114(2) 0.9004(7) 0.0249(19) Uiso 1 1 d . . .
C201 C 0.8950(9) 0.0803(3) 0.8921(8) 0.026(2) Uiso 1 1 d . . .
C202 C 0.8164(9) 0.0712(3) 0.8106(9) 0.030(2) Uiso 1 1 d . . .
C203 C 0.7977(12) 0.0400(4) 0.8236(11) 0.043(3) Uiso 1 1 d . . .
C204 C 0.7283(12) 0.0276(4) 0.7393(12) 0.046(4) Uiso 1 1 d . . .
C211 C 1.0117(9) 0.1157(3) 0.9728(9) 0.030(3) Uiso 1 1 d . . .
C212 C 1.0105(10) 0.1100(3) 1.0691(9) 0.032(3) Uiso 1 1 d . . .
C213 C 1.1107(10) 0.1093(3) 1.1325(10) 0.033(3) Uiso 1 1 d . . .
C214 C 1.1162(13) 0.1044(4) 1.2312(12) 0.048(4) Uiso 1 1 d . . .
C221 C 0.8402(9) 0.1269(3) 0.9231(9) 0.028(2) Uiso 1 1 d . . .
C222 C 0.8545(10) 0.1582(3) 0.9358(9) 0.030(3) Uiso 1 1 d . . .
C223 C 0.7781(12) 0.1708(3) 0.9690(11) 0.042(3) Uiso 1 1 d . . .
C224 C 0.7885(15) 0.2016(4) 0.9842(14) 0.058(5) Uiso 1 1 d . . .
C231 C 0.9231(9) 0.1233(3) 0.8112(9) 0.028(2) Uiso 1 1 d . . .
C232 C 0.9912(9) 0.1086(3) 0.7730(9) 0.027(2) Uiso 1 1 d . . .
C233 C 1.0029(11) 0.1265(3) 0.6954(10) 0.038(3) Uiso 1 1 d . . .
C234 C 0.9113(12) 0.1315(3) 0.6180(11) 0.043(3) Uiso 1 1 d . . .
N301 N 0.3226(9) 0.2367(3) 0.0314(8) 0.034(2) Uiso 1 1 d . . .
C301 C 0.4132(11) 0.2256(3) 0.0235(11) 0.040(3) Uiso 1 1 d . A .
C302 C 0.4701(14) 0.2482(4) -0.0054(14) 0.055(4) Uiso 1 1 d . . .
C303 C 0.5552(13) 0.2353(4) -0.0220(13) 0.050(4) Uiso 1 1 d . A .
C304 C 0.6152(16) 0.2582(5) -0.0422(16) 0.065(5) Uiso 1 1 d . . .
C311 C 0.326(3) 0.2596(6) 0.101(2) 0.020(7) Uiso 0.44(8) 1 d P A 1
C312 C 0.385(3) 0.2529(8) 0.198(2) 0.030(9) Uiso 0.44(8) 1 d P A 1
C313 C 0.402(3) 0.2782(8) 0.261(3) 0.035(10) Uiso 0.44(8) 1 d P A 1
C314 C 0.453(3) 0.2727(10) 0.355(3) 0.041(11) Uiso 0.44(8) 1 d P A 1
C341 C 0.346(3) 0.2622(6) 0.092(2) 0.033(7) Uiso 0.56(8) 1 d P A 2
C342 C 0.408(3) 0.2561(7) 0.190(2) 0.040(8) Uiso 0.56(8) 1 d P A 2
C343 C 0.420(3) 0.2851(9) 0.242(3) 0.049(9) Uiso 0.56(8) 1 d P A 2
C344 C 0.477(3) 0.2813(11) 0.346(3) 0.060(11) Uiso 0.56(8) 1 d P A 2
C321 C 0.2771(11) 0.2116(3) 0.0630(11) 0.041(3) Uiso 1 1 d . A .
C322 C 0.1873(12) 0.2168(4) 0.0812(12) 0.045(4) Uiso 1 1 d . . .
C323 C 0.1518(12) 0.1900(4) 0.1078(12) 0.046(4) Uiso 1 1 d . A .
C324 C 0.0670(15) 0.1942(5) 0.1397(14) 0.059(5) Uiso 1 1 d . . .
C331 C 0.2589(10) 0.2479(3) -0.0586(10) 0.034(3) Uiso 1 1 d . A .
C332 C 0.2334(11) 0.2270(3) -0.1358(11) 0.039(3) Uiso 1 1 d . . .
C333 C 0.1820(14) 0.2418(4) -0.2239(14) 0.055(4) Uiso 1 1 d . A .
C334 C 0.243(2) 0.2609(7) -0.264(2) 0.090(8) Uiso 1 1 d . . .
N401 N 0.4110(8) 0.1116(2) 0.4964(8) 0.030(2) Uiso 1 1 d . . .
C401 C 0.3506(10) 0.0919(3) 0.5278(9) 0.031(3) Uiso 1 1 d . . .
C402 C 0.2925(12) 0.0729(4) 0.4540(11) 0.043(3) Uiso 1 1 d . . .
C403 C 0.2409(12) 0.0512(4) 0.4922(12) 0.045(4) Uiso 1 1 d . . .
C404 C 0.1853(15) 0.0310(5) 0.4213(15) 0.061(5) Uiso 1 1 d . . .
C411 C 0.4766(10) 0.0947(3) 0.4600(9) 0.031(3) Uiso 1 1 d . . .
C412 C 0.5257(11) 0.0707(3) 0.5214(10) 0.036(3) Uiso 1 1 d . . .
C413 C 0.6172(11) 0.0624(3) 0.5037(11) 0.039(3) Uiso 1 1 d . . .
C414 C 0.6930(13) 0.0836(4) 0.5424(13) 0.049(4) Uiso 1 1 d . . .
C421 C 0.4638(10) 0.1286(3) 0.5784(9) 0.030(3) Uiso 1 1 d . . .
C422 C 0.5190(12) 0.1528(4) 0.5581(12) 0.044(3) Uiso 1 1 d . . .
C423 C 0.5826(15) 0.1654(4) 0.6440(14) 0.056(4) Uiso 1 1 d . . .
C424 C 0.663(2) 0.1492(6) 0.690(2) 0.085(8) Uiso 1 1 d . . .
C431 C 0.3539(11) 0.1305(3) 0.4199(10) 0.037(3) Uiso 1 1 d . . .
C432 C 0.2777(14) 0.1458(4) 0.4409(13) 0.052(4) Uiso 1 1 d . . .
C433 C 0.2329(13) 0.1683(4) 0.3684(12) 0.049(4) Uiso 1 1 d . . .
C434 C 0.2889(14) 0.1948(4) 0.3778(14) 0.056(4) Uiso 1 1 d . . .
C11 C 0.6219(9) 0.1767(4) 0.3575(13) 0.051(4) Uiso 1 1 d D . .
Cl11 Cl 0.7254(4) 0.17066(12) 0.4479(4) 0.0674(13) Uiso 1 1 d D . .
Cl12 Cl 0.5507(10) 0.20246(15) 0.3829(15) 0.052(3) Uiso 0.76(8) 1 d PD . .
Cl13 Cl 0.567(3) 0.2013(4) 0.408(4) 0.044(9) Uiso 0.24(8) 1 d PD . .
C21 C 0.8430(16) 0.1624(6) 0.2831(17) 0.033(6) Uiso 0.51(3) 1 d PD B 1
Cl21 Cl 0.9292(9) 0.1812(3) 0.3645(10) 0.060(4) Uiso 0.51(3) 1 d PD B 1
Cl22 Cl 0.8736(7) 0.1375(3) 0.2139(6) 0.039(2) Uiso 0.51(3) 1 d PD B 1
C22 C 0.8461(15) 0.1710(6) 0.2609(19) 0.034(6) Uiso 0.49(3) 1 d PD B 2
Cl23 Cl 0.9468(8) 0.1855(2) 0.3366(9) 0.054(4) Uiso 0.49(3) 1 d PD B 2
Cl24 Cl 0.8865(10) 0.1437(3) 0.2085(8) 0.054(3) Uiso 0.49(3) 1 d PD B 2
C31 C 1.0104(19) 0.2655(6) 0.2076(18) 0.077(7) Uiso 1 1 d D . .
Cl31 Cl 1.1331(5) 0.26712(16) 0.2461(5) 0.0865(18) Uiso 1 1 d . C .
Cl32 Cl 0.9711(16) 0.2675(2) 0.0887(6) 0.070(4) Uiso 0.70(8) 1 d PD C .
Cl33 Cl 0.942(4) 0.2654(6) 0.0957(17) 0.077(10) Uiso 0.30(8) 1 d PD C 1
C41 C 0.1987(17) 0.1686(5) 0.6534(16) 0.066(5) Uiso 1 1 d . . .
Cl41 Cl 0.2810(4) 0.19179(13) 0.6367(4) 0.0699(14) Uiso 1 1 d . D .
Cl42 Cl 0.0930(11) 0.1755(4) 0.5733(14) 0.060(4) Uiso 0.48(5) 1 d P D .
Cl43 Cl 0.0804(9) 0.1810(3) 0.5948(11) 0.053(4) Uiso 0.52(5) 1 d P D 1

loop_
_atom_site_aniso_label
_atom_site_aniso_U_11
_atom_site_aniso_U_22
_atom_site_aniso_U_33
_atom_site_aniso_U_23
_atom_site_aniso_U_13
_atom_site_aniso_U_12
W1 0.0166(2) 0.0233(2) 0.01619(18) 0.00130(14) 0.00790(15) 0.00160(15)
W2 0.0145(2) 0.02186(19) 0.01774(19) 0.00014(14) 0.00594(15) 0.00094(14)
W3 0.0150(2) 0.02153(19) 0.01828(19) 0.00114(14) 0.00661(15) -0.00073(14)
W4 0.0199(2) 0.0242(2) 0.01640(19) 0.00051(15) 0.00847(16) -0.00133(15)
W5 0.0156(2) 0.0233(2) 0.01536(18) 0.00059(14) 0.00568(15) -0.00018(14)
W6 0.0173(2) 0.0242(2) 0.01523(18) 0.00003(14) 0.00531(15) 0.00088(15)
W7 0.0205(2) 0.0228(2) 0.0190(2) 0.00284(15) 0.00680(16) -0.00242(15)
W8 0.0203(2) 0.0223(2) 0.0205(2) -0.00011(15) 0.00496(16) -0.00331(15)
W9 0.0157(2) 0.0246(2) 0.0203(2) -0.00072(15) 0.00632(16) 0.00313(15)
W10 0.0211(2) 0.0270(2) 0.0185(2) -0.00204(16) 0.00775(16) 0.00497(16)
Si1 0.0118(13) 0.0201(12) 0.0137(12) -0.0001(10) 0.0052(10) -0.0001(9)
Gd1 0.0184(3) 0.0231(2) 0.0200(2) 0.00018(18) 0.00803(19) 0.00002(18)
O1 0.020(4) 0.030(4) 0.023(4) 0.001(3) 0.008(3) -0.001(3)
O2 0.022(4) 0.029(4) 0.017(3) 0.008(3) 0.009(3) 0.006(3)
O3 0.020(4) 0.031(4) 0.024(4) -0.001(3) 0.008(3) -0.003(3)
O4 0.021(4) 0.029(4) 0.014(3) 0.006(3) 0.004(3) 0.003(3)
O5 0.016(4) 0.040(5) 0.025(4) 0.003(3) 0.007(3) 0.008(3)
O6 0.017(4) 0.026(4) 0.018(4) -0.002(3) -0.004(3) 0.007(3)
O7 0.011(4) 0.031(4) 0.020(4) 0.001(3) -0.001(3) -0.001(3)
O8 0.026(5) 0.028(4) 0.032(5) 0.000(3) 0.012(4) -0.004(3)
O9 0.016(4) 0.027(4) 0.020(4) 0.003(3) 0.008(3) 0.001(3)
O10 0.021(4) 0.030(4) 0.023(4) 0.001(3) 0.014(3) 0.002(3)
O11 0.020(4) 0.026(4) 0.016(3) 0.001(3) 0.001(3) 0.005(3)
O12 0.022(4) 0.022(4) 0.014(3) 0.004(3) 0.006(3) 0.005(3)
O13 0.023(4) 0.033(4) 0.013(3) 0.004(3) 0.008(3) 0.000(3)
O14 0.014(4) 0.020(3) 0.021(4) 0.000(3) 0.004(3) 0.003(3)
O15 0.009(3) 0.028(4) 0.017(3) 0.002(3) 0.006(3) 0.004(3)
O16 0.014(4) 0.027(4) 0.020(4) 0.005(3) 0.013(3) -0.002(3)
O17 0.017(4) 0.033(4) 0.020(4) 0.004(3) 0.008(3) -0.001(3)
O18 0.026(5) 0.039(5) 0.025(4) -0.006(4) 0.012(4) -0.001(4)
O19 0.024(4) 0.018(3) 0.022(4) -0.002(3) 0.010(3) 0.000(3)
O20 0.018(4) 0.021(4) 0.020(4) -0.001(3) 0.007(3) -0.002(3)
O21 0.028(4) 0.021(4) 0.019(4) 0.002(3) 0.013(3) 0.004(3)
O22 0.020(4) 0.021(4) 0.028(4) 0.001(3) 0.009(3) 0.005(3)
O23 0.012(3) 0.022(3) 0.016(3) 0.000(3) 0.007(3) 0.003(3)
O24 0.017(4) 0.020(3) 0.016(3) 0.001(3) 0.003(3) 0.003(3)
O25 0.018(4) 0.021(3) 0.019(3) 0.004(3) 0.008(3) -0.001(3)
O26 0.025(4) 0.021(4) 0.017(3) 0.002(3) 0.005(3) -0.003(3)
O27 0.010(4) 0.025(4) 0.020(4) -0.002(3) 0.001(3) -0.001(3)
O28 0.019(4) 0.027(4) 0.011(3) 0.001(3) 0.005(3) 0.003(3)
O29 0.023(4) 0.025(4) 0.024(4) 0.001(3) 0.004(3) -0.001(3)
O30 0.027(4) 0.024(4) 0.016(3) -0.002(3) 0.006(3) 0.005(3)
O31 0.019(4) 0.025(4) 0.018(3) 0.002(3) 0.006(3) 0.000(3)
O32 0.017(4) 0.026(4) 0.026(4) -0.003(3) 0.005(3) 0.000(3)
O33 0.025(5) 0.030(4) 0.032(5) 0.004(4) 0.006(4) 0.000(3)
O34 0.028(5) 0.028(4) 0.024(4) -0.001(3) 0.004(3) 0.000(3)
O35 0.035(5) 0.030(4) 0.027(4) -0.003(3) 0.014(4) 0.001(4)
O36 0.029(5) 0.028(4) 0.025(4) -0.003(3) 0.009(3) 0.006(3)
O37 0.032(5) 0.035(5) 0.031(5) 0.003(4) 0.015(4) 0.000(4)

loop_
_atom_type_symbol
_atom_type_description
_atom_type_scat_dispersion_real
_atom_type_scat_dispersion_imag
_atom_type_scat_source
C C 0.0033 0.0016 'International Tables Vol C Tables 4.2.6.8 and 6.1.1.4'
N N 0.0061 0.0033 'International Tables Vol C Tables 4.2.6.8 and 6.1.1.4'
O O 0.0106 0.0060 'International Tables Vol C Tables 4.2.6.8 and 6.1.1.4'
Si Si 0.0817 0.0704 'International Tables Vol C Tables 4.2.6.8 and 6.1.1.4'
W W -0.8490 6.8722 'International Tables Vol C Tables 4.2.6.8 and 6.1.1.4'
Gd Gd -0.1653 3.9035 'International Tables Vol C Tables 4.2.6.8 and 6.1.1.4'
Cl Cl 0.1484 0.1585 'International Tables Vol C Tables 4.2.6.8 and 6.1.1.4'

loop_
_geom_angle_atom_site_label_1
_geom_angle_atom_site_label_2
_geom_angle_atom_site_label_3
_geom_angle
_geom_angle_site_symmetry_1
_geom_angle_site_symmetry_3
O5 W1 O1 102.1(4) . .
O5 W1 O11 101.1(4) . .
O1 W1 O11 98.3(4) . .
O5 W1 O9 97.9(4) . .
O1 W1 O9 93.8(4) . .
O11 W1 O9 154.7(3) . .
O5 W1 O19 89.9(4) . .
O1 W1 O19 166.1(3) . .
O11 W1 O19 86.1(3) . .
O9 W1 O19 77.3(3) . .
O5 W1 O15 166.3(4) . .
O1 W1 O15 89.8(3) . .
O11 W1 O15 83.6(3) . .
O9 W1 O15 74.3(3) . .
O19 W1 O15 77.6(3) . .
O6 W2 O2 101.1(4) . .
O6 W2 O9 99.8(4) . .
O2 W2 O9 96.0(3) . .
O6 W2 O12 100.0(4) . .
O2 W2 O12 92.7(3) . .
O9 W2 O12 156.4(3) . .
O6 W2 O20 92.9(4) . .
O2 W2 O20 166.0(3) . .
O9 W2 O20 82.4(3) . .
O12 W2 O20 83.9(3) . .
O6 W2 O15 171.0(3) . .
O2 W2 O15 86.3(3) . .
O9 W2 O15 74.1(3) . .
O12 W2 O15 84.7(3) . .
O20 W2 O15 79.8(3) . .
O7 W3 O3 102.2(4) . .
O7 W3 O10 100.9(4) . .
O3 W3 O10 95.0(4) . .
O7 W3 O13 99.6(4) . .
O3 W3 O13 95.3(4) . .
O10 W3 O13 154.5(4) . .
O7 W3 O21 89.7(4) . .
O3 W3 O21 168.0(4) . .
O10 W3 O21 81.6(3) . .
O13 W3 O21 83.5(3) . .
O7 W3 O16 168.5(4) . .
O3 W3 O16 88.5(3) . .
O10 W3 O16 73.7(3) . .
O13 W3 O16 83.3(3) . .
O21 W3 O16 79.5(3) . .
O8 W4 O4 102.5(4) . .
O8 W4 O14 99.7(4) . .
O4 W4 O14 95.9(4) . .
O8 W4 O10 100.1(4) . .
O4 W4 O10 94.7(4) . .
O14 W4 O10 154.8(3) . .
O8 W4 O22 90.4(4) . .
O4 W4 O22 166.6(3) . .
O14 W4 O22 85.5(3) . .
O10 W4 O22 79.0(3) . .
O8 W4 O16 167.3(4) . .
O4 W4 O16 89.2(3) . .
O14 W4 O16 83.6(3) . .
O10 W4 O16 73.8(3) . .
O22 W4 O16 77.7(3) . .
O17 W5 O13 103.4(4) . .
O17 W5 O11 102.1(4) . .
O13 W5 O11 92.7(4) . .
O17 W5 O27 100.2(4) . .
O13 W5 O27 89.6(4) . .
O11 W5 O27 156.4(3) . .
O17 W5 O25 99.5(4) . .
O13 W5 O25 156.9(3) . .
O11 W5 O25 84.9(3) . .
O27 W5 O25 83.9(3) . .
O17 W5 O23 172.3(3) . .
O13 W5 O23 82.5(3) . .
O11 W5 O23 82.3(3) . .
O27 W5 O23 74.7(3) . .
O25 W5 O23 74.4(3) . .
O18 W6 O12 101.4(4) . .
O18 W6 O14 101.6(4) . .
O12 W6 O14 94.2(3) . .
O18 W6 O26 100.4(4) . .
O12 W6 O26 89.1(3) . .
O14 W6 O26 156.6(3) . .
O18 W6 O28 100.5(4) . .
O12 W6 O28 157.8(3) . .
O14 W6 O28 84.7(3) . .
O26 W6 O28 83.7(3) . .
O18 W6 O24 173.6(4) . .
O12 W6 O24 83.0(3) . .
O14 W6 O24 82.5(3) . .
O26 W6 O24 74.9(3) . .
O28 W6 O24 74.8(3) . .
O33 W7 O25 101.3(4) . .
O33 W7 O31 101.6(4) . .
O25 W7 O31 92.8(3) . .
O33 W7 O29 99.3(4) . .
O25 W7 O29 157.4(3) . .
O31 W7 O29 92.0(4) . .
O33 W7 O19 102.6(4) . .
O25 W7 O19 83.5(3) . .
O31 W7 O19 155.7(3) . .
O29 W7 O19 83.0(3) . .
O33 W7 O23 174.5(4) . .
O25 W7 O23 75.3(3) . .
O31 W7 O23 74.4(3) . .
O29 W7 O23 84.8(3) . .
O19 W7 O23 81.5(3) . .
O34 W8 O20 105.0(4) . .
O34 W8 O29 100.8(4) . .
O20 W8 O29 91.6(4) . .
O34 W8 O26 98.7(4) . .
O20 W8 O26 88.9(3) . .
O29 W8 O26 159.7(4) . .
O34 W8 O32 98.5(4) . .
O20 W8 O32 156.3(3) . .
O29 W8 O32 86.9(4) . .
O26 W8 O32 84.5(4) . .
O34 W8 O24 169.6(4) . .
O20 W8 O24 83.4(3) . .
O29 W8 O24 85.0(3) . .
O26 W8 O24 74.9(3) . .
O32 W8 O24 72.9(3) . .
O35 W9 O21 104.1(4) . .
O35 W9 O30 100.5(4) . .
O21 W9 O30 91.8(4) . .
O35 W9 O27 98.3(4) . .
O21 W9 O27 88.8(3) . .
O30 W9 O27 160.5(3) . .
O35 W9 O31 98.2(4) . .
O21 W9 O31 157.4(3) . .
O30 W9 O31 87.5(3) . .
O27 W9 O31 84.5(3) . .
O35 W9 O23 169.3(4) . .
O21 W9 O23 84.2(3) . .
O30 W9 O23 85.6(3) . .
O27 W9 O23 75.0(3) . .
O31 W9 O23 73.2(3) . .
O36 W10 O32 102.0(4) . .
O36 W10 O28 99.3(4) . .
O32 W10 O28 93.5(4) . .
O36 W10 O30 100.1(4) . .
O32 W10 O30 92.1(4) . .
O28 W10 O30 158.3(3) . .
O36 W10 O22 102.4(4) . .
O32 W10 O22 155.6(3) . .
O28 W10 O22 83.4(3) . .
O30 W10 O22 82.9(4) . .
O36 W10 O24 174.0(4) . .
O32 W10 O24 74.8(3) . .
O28 W10 O24 76.1(3) . .
O30 W10 O24 85.2(3) . .
O22 W10 O24 81.0(3) . .
O16 Si1 O15 113.2(4) . .
O16 Si1 O23 109.0(4) . .
O15 Si1 O23 109.5(4) . .
O16 Si1 O24 109.8(4) . .
O15 Si1 O24 109.0(4) . .
O23 Si1 O24 106.2(4) . .
O37 Gd1 O37 70.3(4) 3_657 .
O37 Gd1 O2 98.2(3) 3_657 .
O37 Gd1 O2 114.3(3) . .
O37 Gd1 O4 118.0(3) 3_657 3_657
O37 Gd1 O4 99.9(3) . 3_657
O2 Gd1 O4 137.1(3) . 3_657
O37 Gd1 O3 78.9(3) 3_657 3_657
O37 Gd1 O3 144.3(3) . 3_657
O2 Gd1 O3 87.0(3) . 3_657
O4 Gd1 O3 78.9(3) 3_657 3_657
O37 Gd1 O1 143.9(3) 3_657 .
O37 Gd1 O1 79.2(3) . .
O2 Gd1 O1 77.0(3) . .
O4 Gd1 O1 85.2(3) 3_657 .
O3 Gd1 O1 135.4(3) 3_657 .
O37 Gd1 Gd1 35.2(3) 3_657 3_657
O37 Gd1 Gd1 35.1(2) . 3_657
O2 Gd1 Gd1 109.8(2) . 3_657
O4 Gd1 Gd1 113.1(2) 3_657 3_657
O3 Gd1 Gd1 112.3(2) 3_657 3_657
O1 Gd1 Gd1 112.2(2) . 3_657
W1 O1 Gd1 140.3(5) . .
W2 O2 Gd1 143.8(4) . .
W3 O3 Gd1 139.5(4) . 3_657
W4 O4 Gd1 140.0(4) . 3_657
W2 O9 W1 115.6(4) . .
W3 O10 W4 116.9(4) . .
W1 O11 W5 150.2(5) . .
W6 O12 W2 148.1(4) . .
W5 O13 W3 149.1(5) . .
W6 O14 W4 150.0(4) . .
Si1 O15 W1 130.0(4) . .
Si1 O15 W2 128.5(4) . .
W1 O15 W2 92.7(3) . .
Si1 O16 W4 129.4(5) . .
Si1 O16 W3 129.2(4) . .
W4 O16 W3 92.4(3) . .
W7 O19 W1 137.4(4) . .
W8 O20 W2 143.9(4) . .
W9 O21 W3 142.8(4) . .
W10 O22 W4 138.6(4) . .
Si1 O23 W9 124.4(4) . .
Si1 O23 W5 122.1(4) . .
W9 O23 W5 91.3(3) . .
Si1 O23 W7 125.6(4) . .
W9 O23 W7 92.6(3) . .
W5 O23 W7 91.1(3) . .
Si1 O24 W6 122.3(4) . .
Si1 O24 W8 124.4(4) . .
W6 O24 W8 91.1(3) . .
Si1 O24 W10 126.0(4) . .
W6 O24 W10 91.0(3) . .
W8 O24 W10 92.3(3) . .
W7 O25 W5 119.0(4) . .
W8 O26 W6 118.1(4) . .
W9 O27 W5 118.0(4) . .
W10 O28 W6 118.0(4) . .
W8 O29 W7 155.9(5) . .
W9 O30 W10 155.5(5) . .
W7 O31 W9 119.4(4) . .
W10 O32 W8 119.6(4) . .
Gd1 O37 Gd1 109.7(4) 3_657 .
C131 N101 C111 111.5(9) . .
C131 N101 C101 112.5(9) . .
C111 N101 C101 110.2(9) . .
C131 N101 C121 107.1(10) . .
C111 N101 C121 110.5(9) . .
C101 N101 C121 104.8(9) . .
C102 C101 N101 118.9(11) . .
C101 C102 C103 106.4(11) . .
C104 C103 C102 111.8(14) . .
C112 C111 N101 114.4(11) . .
C111 C112 C113 111.0(12) . .
C114 C113 C112 113.5(13) . .
C122 C121 N101 115.1(11) . .
C121 C122 C123 105.3(11) . .
C122 C123 C124 110.0(13) . .
N101 C131 C132 116.4(11) . .
C131 C132 C133 107.7(11) . .
C134 C133 C132 110.8(13) . .
C201 N201 C231 111.1(9) . .
C201 N201 C211 109.2(9) . .
C231 N201 C211 108.5(10) . .
C201 N201 C221 108.3(10) . .
C231 N201 C221 107.5(9) . .
C211 N201 C221 112.2(10) . .
C202 C201 N201 117.0(10) . .
C201 C202 C203 107.4(11) . .
C204 C203 C202 111.7(13) . .
N201 C211 C212 113.6(11) . .
C211 C212 C213 108.3(11) . .
C214 C213 C212 112.0(13) . .
C222 C221 N201 114.6(11) . .
C221 C222 C223 109.6(12) . .
C224 C223 C222 112.5(15) . .
C232 C231 N201 115.3(10) . .
C231 C232 C233 108.6(11) . .
C232 C233 C234 113.3(13) . .
C341 N301 C301 106.7(18) . .
C341 N301 C331 104.3(15) . .
C301 N301 C331 112.0(11) . .
C341 N301 C311 15.1(15) . .
C301 N301 C311 118.5(18) . .
C331 N301 C311 105.9(14) . .
C341 N301 C321 117.9(19) . .
C301 N301 C321 105.7(11) . .
C331 N301 C321 110.3(11) . .
C311 N301 C321 104.0(18) . .
N301 C301 C302 113.3(13) . .
C303 C302 C301 111.2(16) . .
C304 C303 C302 110.4(17) . .
C312 C311 N301 116(2) . .
C313 C312 C311 114(3) . .
C314 C313 C312 116(3) . .
N301 C341 C342 115(2) . .
C341 C342 C343 106(3) . .
C342 C343 C344 111(3) . .
C322 C321 N301 117.5(13) . .
C323 C322 C321 110.0(14) . .
C322 C323 C324 113.3(15) . .
C332 C331 N301 115.4(12) . .
C331 C332 C333 110.0(14) . .
C332 C333 C334 115.3(18) . .
C401 N401 C421 106.0(10) . .
C401 N401 C431 111.5(11) . .
C421 N401 C431 111.2(10) . .
C401 N401 C411 109.6(10) . .
C421 N401 C411 111.2(10) . .
C431 N401 C411 107.4(10) . .
N401 C401 C402 113.4(12) . .
C401 C402 C403 111.0(14) . .
C404 C403 C402 112.6(15) . .
C412 C411 N401 114.2(11) . .
C411 C412 C413 111.4(12) . .
C414 C413 C412 112.1(13) . .
N401 C421 C422 114.3(12) . .
C423 C422 C421 111.0(14) . .
C424 C423 C422 116(2) . .
C432 C431 N401 114.0(13) . .
C431 C432 C433 111.7(15) . .
C434 C433 C432 113.7(16) . .
Cl12 C11 Cl13 12.9(14) . .
Cl12 C11 Cl11 113.0(13) . .
Cl13 C11 Cl11 100(2) . .
Cl21 C21 Cl22 120.1(15) . .
Cl24 C22 Cl23 104.1(13) . .
Cl33 C31 Cl32 16.6(16) . .
Cl33 C31 Cl31 125(3) . .
Cl32 C31 Cl31 108.8(16) . .
Cl33 Cl32 C31 78(2) . .
Cl32 Cl33 C31 85(2) . .
Cl42 C41 Cl41 108.8(14) . .
Cl42 C41 Cl43 16.0(6) . .
Cl41 C41 Cl43 111.1(13) . .
Cl43 Cl42 C41 95(3) . .
Cl42 Cl43 C41 69(2) . .

loop_
_geom_bond_atom_site_label_1
_geom_bond_atom_site_label_2
_geom_bond_distance
_geom_bond_site_symmetry_2
W1 O5 1.720(9) .
W1 O1 1.758(9) .
W1 O11 1.902(8) .
W1 O9 1.936(8) .
W1 O19 2.221(8) .
W1 O15 2.235(7) .
W2 O6 1.716(8) .
W2 O2 1.778(9) .
W2 O9 1.909(8) .
W2 O12 1.960(8) .
W2 O20 2.106(8) .
W2 O15 2.263(7) .
W3 O7 1.720(8) .
W3 O3 1.781(9) .
W3 O10 1.919(8) .
W3 O13 1.960(7) .
W3 O21 2.154(8) .
W3 O16 2.273(8) .
W4 O8 1.704(9) .
W4 O4 1.779(8) .
W4 O14 1.912(8) .
W4 O10 1.924(9) .
W4 O22 2.200(8) .
W4 O16 2.266(7) .
W5 O17 1.699(8) .
W5 O13 1.868(8) .
W5 O11 1.911(8) .
W5 O27 1.928(8) .
W5 O25 1.977(8) .
W5 O23 2.310(7) .
W6 O18 1.703(9) .
W6 O12 1.873(8) .
W6 O14 1.904(8) .
W6 O26 1.925(8) .
W6 O28 1.985(8) .
W6 O24 2.311(7) .
W7 O33 1.710(9) .
W7 O25 1.879(8) .
W7 O31 1.883(8) .
W7 O29 1.919(8) .
W7 O19 2.040(8) .
W7 O23 2.345(7) .
W8 O34 1.720(9) .
W8 O20 1.864(8) .
W8 O29 1.894(8) .
W8 O26 1.925(8) .
W8 O32 2.009(8) .
W8 O24 2.312(8) .
W9 O35 1.711(10) .
W9 O21 1.859(8) .
W9 O30 1.898(8) .
W9 O27 1.920(8) .
W9 O31 2.007(8) .
W9 O23 2.303(7) .
W10 O36 1.714(8) .
W10 O32 1.870(9) .
W10 O28 1.880(8) .
W10 O30 1.928(8) .
W10 O22 2.030(8) .
W10 O24 2.336(8) .
Si1 O16 1.612(8) .
Si1 O15 1.626(8) .
Si1 O23 1.667(8) .
Si1 O24 1.670(8) .
Gd1 O37 2.246(9) 3_657
Gd1 O37 2.256(10) .
Gd1 O2 2.290(9) .
Gd1 O4 2.294(8) 3_657
Gd1 O3 2.337(9) 3_657
Gd1 O1 2.347(8) .
Gd1 Gd1 3.6820(11) 3_657
O3 Gd1 2.337(9) 3_657
O4 Gd1 2.294(8) 3_657
O37 Gd1 2.246(9) 3_657
N101 C131 1.508(16) .
N101 C111 1.524(16) .
N101 C101 1.544(16) .
N101 C121 1.561(18) .
C101 C102 1.504(19) .
C102 C103 1.55(2) .
C103 C104 1.53(3) .
C111 C112 1.499(18) .
C112 C113 1.55(2) .
C113 C114 1.53(2) .
C121 C122 1.54(2) .
C122 C123 1.54(2) .
C123 C124 1.56(2) .
C131 C132 1.536(19) .
C132 C133 1.56(2) .
C133 C134 1.53(2) .
N201 C201 1.520(16) .
N201 C231 1.530(16) .
N201 C211 1.530(17) .
N201 C221 1.535(17) .
C201 C202 1.509(18) .
C202 C203 1.54(2) .
C203 C204 1.52(2) .
C211 C212 1.535(19) .
C212 C213 1.54(2) .
C213 C214 1.54(2) .
C221 C222 1.514(18) .
C222 C223 1.54(2) .
C223 C224 1.49(3) .
C231 C232 1.524(18) .
C232 C233 1.540(19) .
C233 C234 1.55(2) .
N301 C341 1.51(3) .
N301 C301 1.53(2) .
N301 C331 1.529(18) .
N301 C311 1.53(3) .
N301 C321 1.54(2) .
C301 C302 1.54(3) .
C302 C303 1.53(3) .
C303 C304 1.52(3) .
C311 C312 1.53(4) .
C312 C313 1.52(5) .
C313 C314 1.45(5) .
C341 C342 1.56(4) .
C342 C343 1.58(5) .
C343 C344 1.60(6) .
C321 C322 1.51(2) .
C322 C323 1.50(2) .
C323 C324 1.54(3) .
C331 C332 1.52(2) .
C332 C333 1.52(3) .
C333 C334 1.57(4) .
N401 C401 1.505(18) .
N401 C421 1.514(17) .
N401 C431 1.530(19) .
N401 C411 1.533(18) .
C401 C402 1.51(2) .
C402 C403 1.53(2) .
C403 C404 1.51(3) .
C411 C412 1.53(2) .
C412 C413 1.56(2) .
C413 C414 1.51(2) .
C421 C422 1.52(2) .
C422 C423 1.51(3) .
C423 C424 1.43(4) .
C431 C432 1.50(2) .
C432 C433 1.55(3) .
C433 C434 1.51(3) .
C11 Cl12 1.770(15) .
C11 Cl13 1.774(18) .
C11 Cl11 1.777(14) .
C21 Cl21 1.760(15) .
C21 Cl22 1.767(15) .
C22 Cl24 1.750(16) .
C22 Cl23 1.757(16) .
C31 Cl33 1.73(3) .
C31 Cl32 1.76(3) .
C31 Cl31 1.78(3) .
Cl32 Cl33 0.51(5) .
C41 Cl42 1.73(3) .
C41 Cl41 1.76(2) .
C41 Cl43 1.85(3) .
Cl42 Cl43 0.512(15) .

loop_
_geom_torsion_atom_site_label_1
_geom_torsion_atom_site_label_2
_geom_torsion_atom_site_label_3
_geom_torsion_atom_site_label_4
_geom_torsion
_geom_torsion_site_symmetry_1
_geom_torsion_site_symmetry_4
O5 W1 O1 Gd1 161.8(7) . .
O11 W1 O1 Gd1 -94.9(7) . .
O9 W1 O1 Gd1 62.8(7) . .
O19 W1 O1 Gd1 13(2) . .
O15 W1 O1 Gd1 -11.4(7) . .
O37 Gd1 O1 W1 46.7(10) 3_657 .
O37 Gd1 O1 W1 79.0(7) . .
O2 Gd1 O1 W1 -39.3(7) . .
O4 Gd1 O1 W1 -180.0(7) 3_657 .
O3 Gd1 O1 W1 -111.1(7) 3_657 .
Gd1 Gd1 O1 W1 67.0(7) 3_657 .
O6 W2 O2 Gd1 -154.2(7) . .
O9 W2 O2 Gd1 -53.0(7) . .
O12 W2 O2 Gd1 105.0(7) . .
O20 W2 O2 Gd1 29.3(18) . .
O15 W2 O2 Gd1 20.6(7) . .
O37 Gd1 O2 W2 -110.6(7) 3_657 .
O37 Gd1 O2 W2 -38.6(8) . .
O4 Gd1 O2 W2 100.9(7) 3_657 .
O3 Gd1 O2 W2 171.1(7) 3_657 .
O1 Gd1 O2 W2 32.9(7) . .
Gd1 Gd1 O2 W2 -76.3(7) 3_657 .
O7 W3 O3 Gd1 -159.4(6) . 3_657
O10 W3 O3 Gd1 -57.1(7) . 3_657
O13 W3 O3 Gd1 99.6(7) . 3_657
O21 W3 O3 Gd1 16(2) . 3_657
O16 W3 O3 Gd1 16.4(7) . 3_657
O8 W4 O4 Gd1 161.6(7) . 3_657
O14 W4 O4 Gd1 -97.1(7) . 3_657
O10 W4 O4 Gd1 60.1(7) . 3_657
O22 W4 O4 Gd1 -2(2) . 3_657
O16 W4 O4 Gd1 -13.5(7) . 3_657
O6 W2 O9 W1 170.8(4) . .
O2 W2 O9 W1 68.5(5) . .
O12 W2 O9 W1 -42.5(11) . .
O20 W2 O9 W1 -97.5(4) . .
O15 W2 O9 W1 -15.9(4) . .
O5 W1 O9 W2 -175.4(5) . .
O1 W1 O9 W2 -72.6(5) . .
O11 W1 O9 W2 46.2(10) . .
O19 W1 O9 W2 96.6(5) . .
O15 W1 O9 W2 16.1(4) . .
O7 W3 O10 W4 174.6(5) . .
O3 W3 O10 W4 71.1(5) . .
O13 W3 O10 W4 -42.3(11) . .
O21 W3 O10 W4 -97.3(5) . .
O16 W3 O10 W4 -15.9(4) . .
O8 W4 O10 W3 -175.5(5) . .
O4 W4 O10 W3 -71.8(5) . .
O14 W4 O10 W3 42.9(10) . .
O22 W4 O10 W3 96.1(5) . .
O16 W4 O10 W3 15.9(4) . .
O5 W1 O11 W5 -101.0(10) . .
O1 W1 O11 W5 154.8(9) . .
O9 W1 O11 W5 37.0(15) . .
O19 W1 O11 W5 -11.9(9) . .
O15 W1 O11 W5 66.0(9) . .
O17 W5 O11 W1 137.5(9) . .
O13 W5 O11 W1 -118.1(9) . .
O27 W5 O11 W1 -22.9(16) . .
O25 W5 O11 W1 38.9(9) . .
O23 W5 O11 W1 -36.1(9) . .
O18 W6 O12 W2 -142.7(9) . .
O14 W6 O12 W2 114.5(9) . .
O26 W6 O12 W2 -42.3(9) . .
O28 W6 O12 W2 28.5(16) . .
O24 W6 O12 W2 32.7(9) . .
O6 W2 O12 W6 108.1(9) . .
O2 W2 O12 W6 -150.1(9) . .
O9 W2 O12 W6 -38.5(15) . .
O20 W2 O12 W6 16.2(9) . .
O15 W2 O12 W6 -64.1(9) . .
O17 W5 O13 W3 -139.8(9) . .
O11 W5 O13 W3 117.2(9) . .
O27 W5 O13 W3 -39.4(9) . .
O25 W5 O13 W3 33.8(16) . .
O23 W5 O13 W3 35.2(9) . .
O7 W3 O13 W5 102.5(9) . .
O3 W3 O13 W5 -154.1(9) . .
O10 W3 O13 W5 -40.8(15) . .
O21 W3 O13 W5 13.9(9) . .
O16 W3 O13 W5 -66.2(9) . .
O18 W6 O14 W4 140.1(9) . .
O12 W6 O14 W4 -117.4(9) . .
O26 W6 O14 W4 -20.0(15) . .
O28 W6 O14 W4 40.4(9) . .
O24 W6 O14 W4 -35.0(9) . .
O8 W4 O14 W6 -102.3(9) . .
O4 W4 O14 W6 153.9(9) . .
O10 W4 O14 W6 39.4(14) . .
O22 W4 O14 W6 -12.7(9) . .
O16 W4 O14 W6 65.4(9) . .
O16 Si1 O15 W1 110.2(6) . .
O23 Si1 O15 W1 -11.6(7) . .
O24 Si1 O15 W1 -127.4(5) . .
O16 Si1 O15 W2 -111.5(6) . .
O23 Si1 O15 W2 126.7(5) . .
O24 Si1 O15 W2 10.9(7) . .
O5 W1 O15 Si1 79.8(16) . .
O1 W1 O15 Si1 -129.6(6) . .
O11 W1 O15 Si1 -31.2(6) . .
O9 W1 O15 Si1 136.4(7) . .
O19 W1 O15 Si1 56.2(6) . .
O5 W1 O15 W2 -68.8(15) . .
O1 W1 O15 W2 81.8(3) . .
O11 W1 O15 W2 -179.8(3) . .
O9 W1 O15 W2 -12.2(3) . .
O19 W1 O15 W2 -92.4(3) . .
O6 W2 O15 Si1 -89(2) . .
O2 W2 O15 Si1 125.8(6) . .
O9 W2 O15 Si1 -136.9(6) . .
O12 W2 O15 Si1 32.7(6) . .
O20 W2 O15 Si1 -52.1(5) . .
O6 W2 O15 W1 60(2) . .
O2 W2 O15 W1 -84.9(3) . .
O9 W2 O15 W1 12.4(3) . .
O12 W2 O15 W1 -178.0(3) . .
O20 W2 O15 W1 97.3(3) . .
O15 Si1 O16 W4 111.5(6) . .
O23 Si1 O16 W4 -126.4(5) . .
O24 Si1 O16 W4 -10.5(7) . .
O15 Si1 O16 W3 -110.7(6) . .
O23 Si1 O16 W3 11.3(7) . .
O24 Si1 O16 W3 127.3(5) . .
O8 W4 O16 Si1 74.1(18) . .
O4 W4 O16 Si1 -128.2(6) . .
O14 W4 O16 Si1 -32.2(6) . .
O10 W4 O16 Si1 136.6(7) . .
O22 W4 O16 Si1 54.6(6) . .
O8 W4 O16 W3 -74.5(17) . .
O4 W4 O16 W3 83.2(3) . .
O14 W4 O16 W3 179.3(3) . .
O10 W4 O16 W3 -11.9(3) . .
O22 W4 O16 W3 -93.9(3) . .
O7 W3 O16 Si1 -73.4(18) . .
O3 W3 O16 Si1 127.7(6) . .
O10 W3 O16 Si1 -136.7(7) . .
O13 W3 O16 Si1 32.2(6) . .
O21 W3 O16 Si1 -52.4(6) . .
O7 W3 O16 W4 75.3(17) . .
O3 W3 O16 W4 -83.7(3) . .
O10 W3 O16 W4 12.0(3) . .
O13 W3 O16 W4 -179.1(3) . .
O21 W3 O16 W4 96.3(3) . .
O33 W7 O19 W1 -138.4(6) . .
O25 W7 O19 W1 -38.2(6) . .
O31 W7 O19 W1 44.3(11) . .
O29 W7 O19 W1 123.6(6) . .
O23 W7 O19 W1 37.9(5) . .
O5 W1 O19 W7 110.6(6) . .
O1 W1 O19 W7 -99.8(15) . .
O11 W1 O19 W7 9.5(6) . .
O9 W1 O19 W7 -151.3(6) . .
O15 W1 O19 W7 -74.9(6) . .
O34 W8 O20 W2 140.4(7) . .
O29 W8 O20 W2 -118.0(7) . .
O26 W8 O20 W2 41.6(7) . .
O32 W8 O20 W2 -32.0(13) . .
O24 W8 O20 W2 -33.3(7) . .
O6 W2 O20 W8 -115.3(8) . .
O2 W2 O20 W8 61.2(17) . .
O9 W2 O20 W8 145.2(8) . .
O12 W2 O20 W8 -15.5(7) . .
O15 W2 O20 W8 70.1(7) . .
O35 W9 O21 W3 141.5(8) . .
O30 W9 O21 W3 -117.2(8) . .
O27 W9 O21 W3 43.3(8) . .
O31 W9 O21 W3 -29.3(14) . .
O23 W9 O21 W3 -31.8(7) . .
O7 W3 O21 W9 -115.8(8) . .
O3 W3 O21 W9 68.6(19) . .
O10 W3 O21 W9 143.1(8) . .
O13 W3 O21 W9 -16.1(8) . .
O16 W3 O21 W9 68.3(8) . .
O36 W10 O22 W4 -136.4(6) . .
O32 W10 O22 W4 45.5(12) . .
O28 W10 O22 W4 -38.3(6) . .
O30 W10 O22 W4 124.8(7) . .
O24 W10 O22 W4 38.6(6) . .
O8 W4 O22 W10 109.0(7) . .
O4 W4 O22 W10 -87.5(16) . .
O14 W4 O22 W10 9.2(6) . .
O10 W4 O22 W10 -150.8(7) . .
O16 W4 O22 W10 -75.2(6) . .
O16 Si1 O23 W9 54.4(6) . .
O15 Si1 O23 W9 178.7(4) . .
O24 Si1 O23 W9 -63.8(6) . .
O16 Si1 O23 W5 -63.2(5) . .
O15 Si1 O23 W5 61.1(6) . .
O24 Si1 O23 W5 178.6(4) . .
O16 Si1 O23 W7 178.3(4) . .
O15 Si1 O23 W7 -57.4(6) . .
O24 Si1 O23 W7 60.1(5) . .
O35 W9 O23 Si1 170.4(18) . .
O21 W9 O23 Si1 -47.5(5) . .
O30 W9 O23 Si1 44.8(5) . .
O27 W9 O23 Si1 -137.8(6) . .
O31 W9 O23 Si1 133.5(6) . .
O35 W9 O23 W5 -58(2) . .
O21 W9 O23 W5 83.9(3) . .
O30 W9 O23 W5 176.1(3) . .
O27 W9 O23 W5 -6.5(3) . .
O31 W9 O23 W5 -95.2(3) . .
O35 W9 O23 W7 33(2) . .
O21 W9 O23 W7 175.0(3) . .
O30 W9 O23 W7 -92.7(3) . .
O27 W9 O23 W7 84.7(3) . .
O31 W9 O23 W7 -4.0(3) . .
O17 W5 O23 Si1 -171(2) . .
O13 W5 O23 Si1 47.8(5) . .
O11 W5 O23 Si1 -46.0(5) . .
O27 W5 O23 Si1 139.4(5) . .
O25 W5 O23 Si1 -132.8(5) . .
O17 W5 O23 W9 56(2) . .
O13 W5 O23 W9 -85.2(3) . .
O11 W5 O23 W9 -179.0(3) . .
O27 W5 O23 W9 6.4(3) . .
O25 W5 O23 W9 94.2(3) . .
O17 W5 O23 W7 -37(3) . .
O13 W5 O23 W7 -177.8(3) . .
O11 W5 O23 W7 88.4(3) . .
O27 W5 O23 W7 -86.2(3) . .
O25 W5 O23 W7 1.6(3) . .
O33 W7 O23 Si1 -177(14) . .
O25 W7 O23 Si1 130.2(5) . .
O31 W7 O23 Si1 -132.5(5) . .
O29 W7 O23 Si1 -39.0(5) . .
O19 W7 O23 Si1 44.7(5) . .
O33 W7 O23 W9 -40(4) . .
O25 W7 O23 W9 -93.1(3) . .
O31 W7 O23 W9 4.2(3) . .
O29 W7 O23 W9 97.7(3) . .
O19 W7 O23 W9 -178.5(3) . .
O33 W7 O23 W5 51(4) . .
O25 W7 O23 W5 -1.7(3) . .
O31 W7 O23 W5 95.6(3) . .
O29 W7 O23 W5 -170.9(3) . .
O19 W7 O23 W5 -87.2(3) . .
O16 Si1 O24 W6 61.1(6) . .
O15 Si1 O24 W6 -63.3(6) . .
O23 Si1 O24 W6 178.8(4) . .
O16 Si1 O24 W8 178.4(4) . .
O15 Si1 O24 W8 54.0(6) . .
O23 Si1 O24 W8 -63.8(5) . .
O16 Si1 O24 W10 -57.8(6) . .
O15 Si1 O24 W10 177.8(4) . .
O23 Si1 O24 W10 60.0(6) . .
O18 W6 O24 Si1 -177(3) . .
O12 W6 O24 Si1 48.5(5) . .
O14 W6 O24 Si1 -46.7(5) . .
O26 W6 O24 Si1 139.5(6) . .
O28 W6 O24 Si1 -133.2(6) . .
O18 W6 O24 W8 50(3) . .
O12 W6 O24 W8 -84.3(3) . .
O14 W6 O24 W8 -179.5(3) . .
O26 W6 O24 W8 6.6(3) . .
O28 W6 O24 W8 94.0(3) . .
O18 W6 O24 W10 -42(3) . .
O12 W6 O24 W10 -176.7(3) . .
O14 W6 O24 W10 88.2(3) . .
O26 W6 O24 W10 -85.7(3) . .
O28 W6 O24 W10 1.7(3) . .
O34 W8 O24 Si1 168.9(18) . .
O20 W8 O24 Si1 -47.3(5) . .
O29 W8 O24 Si1 45.0(5) . .
O26 W8 O24 Si1 -137.9(6) . .
O32 W8 O24 Si1 133.3(5) . .
O34 W8 O24 W6 -60(2) . .
O20 W8 O24 W6 84.0(3) . .
O29 W8 O24 W6 176.3(3) . .
O26 W8 O24 W6 -6.6(3) . .
O32 W8 O24 W6 -95.4(3) . .
O34 W8 O24 W10 31(2) . .
O20 W8 O24 W10 175.1(3) . .
O29 W8 O24 W10 -92.7(3) . .
O26 W8 O24 W10 84.4(3) . .
O32 W8 O24 W10 -4.4(3) . .
O36 W10 O24 Si1 171(3) . .
O32 W10 O24 Si1 -132.0(6) . .
O28 W10 O24 Si1 130.4(6) . .
O30 W10 O24 Si1 -38.5(5) . .
O22 W10 O24 Si1 45.1(5) . .
O36 W10 O24 W6 38(4) . .
O32 W10 O24 W6 95.8(3) . .
O28 W10 O24 W6 -1.8(3) . .
O30 W10 O24 W6 -170.7(3) . .
O22 W10 O24 W6 -87.1(3) . .
O36 W10 O24 W8 -53(4) . .
O32 W10 O24 W8 4.7(3) . .
O28 W10 O24 W8 -92.9(3) . .
O30 W10 O24 W8 98.2(3) . .
O22 W10 O24 W8 -178.3(3) . .
O33 W7 O25 W5 -173.2(5) . .
O31 W7 O25 W5 -70.7(5) . .
O29 W7 O25 W5 31.3(12) . .
O19 W7 O25 W5 85.2(5) . .
O23 W7 O25 W5 2.3(4) . .
O17 W5 O25 W7 172.8(5) . .
O13 W5 O25 W7 -0.8(12) . .
O11 W5 O25 W7 -85.8(5) . .
O27 W5 O25 W7 73.5(5) . .
O23 W5 O25 W7 -2.3(4) . .
O34 W8 O26 W6 -179.4(5) . .
O20 W8 O26 W6 -74.4(5) . .
O29 W8 O26 W6 17.4(13) . .
O32 W8 O26 W6 82.8(5) . .
O24 W8 O26 W6 9.0(4) . .
O18 W6 O26 W8 175.4(5) . .
O12 W6 O26 W8 74.0(5) . .
O14 W6 O26 W8 -24.5(11) . .
O28 W6 O26 W8 -85.0(5) . .
O24 W6 O26 W8 -9.0(4) . .
O35 W9 O27 W5 -179.7(5) . .
O21 W9 O27 W5 -75.6(5) . .
O30 W9 O27 W5 16.6(13) . .
O31 W9 O27 W5 82.8(5) . .
O23 W9 O27 W5 8.8(4) . .
O17 W5 O27 W9 177.2(5) . .
O13 W5 O27 W9 73.6(5) . .
O11 W5 O27 W9 -22.3(11) . .
O25 W5 O27 W9 -84.3(5) . .
O23 W5 O27 W9 -8.8(4) . .
O36 W10 O28 W6 -173.7(5) . .
O32 W10 O28 W6 -71.0(5) . .
O30 W10 O28 W6 33.6(12) . .
O22 W10 O28 W6 84.7(5) . .
O24 W10 O28 W6 2.3(4) . .
O18 W6 O28 W10 173.1(5) . .
O12 W6 O28 W10 1.9(12) . .
O14 W6 O28 W10 -86.0(5) . .
O26 W6 O28 W10 73.7(5) . .
O24 W6 O28 W10 -2.4(4) . .
O34 W8 O29 W7 140.4(13) . .
O20 W8 O29 W7 34.8(13) . .
O26 W8 O29 W7 -56.5(19) . .
O32 W8 O29 W7 -121.5(13) . .
O24 W8 O29 W7 -48.4(12) . .
O33 W7 O29 W8 -137.8(13) . .
O25 W7 O29 W8 18(2) . .
O31 W7 O29 W8 120.1(13) . .
O19 W7 O29 W8 -36.1(12) . .
O23 W7 O29 W8 46.0(12) . .
O35 W9 O30 W10 143.7(12) . .
O21 W9 O30 W10 39.0(12) . .
O27 W9 O30 W10 -52.6(19) . .
O31 W9 O30 W10 -118.4(12) . .
O23 W9 O30 W10 -45.1(12) . .
O36 W10 O30 W9 -140.4(12) . .
O32 W10 O30 W9 117.0(12) . .
O28 W10 O30 W9 12(2) . .
O22 W10 O30 W9 -39.0(12) . .
O24 W10 O30 W9 42.5(12) . .
O33 W7 O31 W9 170.5(5) . .
O25 W7 O31 W9 68.4(5) . .
O29 W7 O31 W9 -89.5(5) . .
O19 W7 O31 W9 -12.2(11) . .
O23 W7 O31 W9 -5.5(4) . .
O35 W9 O31 W7 -167.9(5) . .
O21 W9 O31 W7 3.1(12) . .
O30 W9 O31 W7 91.9(5) . .
O27 W9 O31 W7 -70.3(5) . .
O23 W9 O31 W7 5.7(4) . .
O36 W10 O32 W8 168.6(5) . .
O28 W10 O32 W8 68.4(5) . .
O30 W10 O32 W8 -90.6(5) . .
O22 W10 O32 W8 -13.3(11) . .
O24 W10 O32 W8 -6.2(4) . .
O34 W8 O32 W10 -167.5(5) . .
O20 W8 O32 W10 5.0(11) . .
O29 W8 O32 W10 92.0(5) . .
O26 W8 O32 W10 -69.5(5) . .
O24 W8 O32 W10 6.3(4) . .
O37 Gd1 O37 Gd1 0.0 3_657 3_657
O2 Gd1 O37 Gd1 -90.2(4) . 3_657
O4 Gd1 O37 Gd1 116.4(4) 3_657 3_657
O3 Gd1 O37 Gd1 31.7(8) 3_657 3_657
O1 Gd1 O37 Gd1 -160.5(5) . 3_657
C131 N101 C101 C102 82.8(14) . .
C111 N101 C101 C102 -42.4(14) . .
C121 N101 C101 C102 -161.3(11) . .
N101 C101 C102 C103 -174.0(11) . .
C101 C102 C103 C104 174.6(13) . .
C131 N101 C111 C112 170.0(11) . .
C101 N101 C111 C112 -64.3(13) . .
C121 N101 C111 C112 51.0(14) . .
N101 C111 C112 C113 169.9(11) . .
C111 C112 C113 C114 -71.1(16) . .
C131 N101 C121 C122 -55.7(14) . .
C111 N101 C121 C122 65.9(14) . .
C101 N101 C121 C122 -175.4(11) . .
N101 C121 C122 C123 -166.4(11) . .
C121 C122 C123 C124 -172.4(12) . .
C111 N101 C131 C132 64.4(14) . .
C101 N101 C131 C132 -60.0(14) . .
C121 N101 C131 C132 -174.6(11) . .
N101 C131 C132 C133 -168.4(11) . .
C131 C132 C133 C134 178.2(12) . .
C231 N201 C201 C202 -47.0(14) . .
C211 N201 C201 C202 -166.6(11) . .
C221 N201 C201 C202 70.9(13) . .
N201 C201 C202 C203 -172.4(11) . .
C201 C202 C203 C204 -172.2(13) . .
C201 N201 C211 C212 -70.0(13) . .
C231 N201 C211 C212 168.8(10) . .
C221 N201 C211 C212 50.1(14) . .
N201 C211 C212 C213 169.1(10) . .
C211 C212 C213 C214 178.5(12) . .
C201 N201 C221 C222 178.6(10) . .
C231 N201 C221 C222 -61.3(13) . .
C211 N201 C221 C222 57.9(14) . .
N201 C221 C222 C223 -173.4(11) . .
C221 C222 C223 C224 179.2(14) . .
C201 N201 C231 C232 -56.5(14) . .
C211 N201 C231 C232 63.6(13) . .
C221 N201 C231 C232 -174.8(10) . .
N201 C231 C232 C233 -168.4(11) . .
C231 C232 C233 C234 -58.8(15) . .
C341 N301 C301 C302 -52(2) . .
C331 N301 C301 C302 61.3(17) . .
C311 N301 C301 C302 -62(2) . .
C321 N301 C301 C302 -178.5(13) . .
N301 C301 C302 C303 -174.1(14) . .
C301 C302 C303 C304 -175.0(16) . .
C341 N301 C311 C312 -96(8) . .
C301 N301 C311 C312 -55(3) . .
C331 N301 C311 C312 179(3) . .
C321 N301 C311 C312 62(3) . .
N301 C311 C312 C313 168(3) . .
C311 C312 C313 C314 176(3) . .
C301 N301 C341 C342 -64(3) . .
C331 N301 C341 C342 178(2) . .
C311 N301 C341 C342 79(8) . .
C321 N301 C341 C342 55(3) . .
N301 C341 C342 C343 -177(3) . .
C341 C342 C343 C344 176(3) . .
C341 N301 C321 C322 58(2) . .
C301 N301 C321 C322 177.1(13) . .
C331 N301 C321 C322 -61.6(17) . .
C311 N301 C321 C322 52(2) . .
N301 C321 C322 C323 177.9(13) . .
C321 C322 C323 C324 172.4(15) . .
C341 N301 C331 C332 173(2) . .
C301 N301 C331 C332 58.1(16) . .
C311 N301 C331 C332 -171(2) . .
C321 N301 C331 C332 -59.4(16) . .
N301 C331 C332 C333 -171.7(13) . .
C331 C332 C333 C334 73(2) . .
C421 N401 C401 C402 -179.6(12) . .
C431 N401 C401 C402 59.2(15) . .
C411 N401 C401 C402 -59.5(15) . .
N401 C401 C402 C403 173.6(12) . .
C401 C402 C403 C404 -177.6(15) . .
C401 N401 C411 C412 -47.6(15) . .
C421 N401 C411 C412 69.4(14) . .
C431 N401 C411 C412 -168.8(12) . .
N401 C411 C412 C413 -156.6(12) . .
C411 C412 C413 C414 74.7(16) . .
C401 N401 C421 C422 -171.7(12) . .
C431 N401 C421 C422 -50.3(16) . .
C411 N401 C421 C422 69.3(15) . .
N401 C421 C422 C423 -169.8(13) . .
C421 C422 C423 C424 74(2) . .
C401 N401 C431 C432 52.5(16) . .
C421 N401 C431 C432 -65.6(16) . .
C411 N401 C431 C432 172.6(13) . .
N401 C431 C432 C433 170.4(13) . .
C431 C432 C433 C434 -78(2) . .
Cl31 C31 Cl32 Cl33 173(4) . .
Cl31 C31 Cl33 Cl32 -8(5) . .
Cl41 C41 Cl42 Cl43 -101(2) . .
Cl41 C41 Cl43 Cl42 85(3) . .
